data_1552031
loop_
_publ_author_name
'Congqing Zhu'
'Shunhua Li'
'Ming Luo'
'Xiaoxi Zhou'
'Yufen Niu'
'Minglian Lin'
'Jun Zhu'
'Zexing Cao'
'Xin Lu'
'Tingbin Wen'
'Zhaoxiong Xie'
'Paul v. R. Schleyer'
'Haiping Xia'

_publ_section_title
;
 Stabilization of anti-aromatic and strained five-membered rings with a
 transition metal
;
_journal_name_full 'Nature Chemistry'
_journal_page_first 698
_journal_page_last 703
_journal_paper_doi 10.1038/nchem.1690
_journal_volume 5
_journal_year 2013
_chemical_formula_moiety 'C63 H51 B Cl F4 O2 Os P3 S, C4.5H9Cl4.5'
_chemical_formula_sum 'C67.5 H60 B Cl5.5 F4 O2 Os P3 S'
_chemical_formula_weight 1500.11
_space_group_IT_number 14
_space_group_name_Hall '-P 2yn'
_space_group_name_H-M_alt 'P 1 21/n 1'
_symmetry_cell_setting monoclinic
_symmetry_space_group_name_H-M 'P 1 21/n 1'
_atom_sites_solution_hydrogens geom
_atom_sites_solution_primary direct
_atom_sites_solution_secondary difmap
_cell_angle_alpha 90.00
_cell_angle_beta 93.416(2)
_cell_angle_gamma 90.00
_cell_formula_units_Z 4
_cell_length_a 13.5010(3)
_cell_length_b 11.5920(3)
_cell_length_c 41.9630(10)
_cell_measurement_reflns_used 10561
_cell_measurement_temperature 150(2)
_cell_measurement_theta_max 29.3057
_cell_measurement_theta_min 2.7795
_cell_volume 6555.7(3)
_computing_structure_refinement 'SHELXL-97 (Sheldrick, 1997)'
_computing_structure_solution 'SHELXS-97 (Sheldrick, 1990)'
_diffrn_ambient_temperature 150(2)
_diffrn_measured_fraction_theta_full 0.999
_diffrn_measured_fraction_theta_max 0.999
_diffrn_radiation_monochromator graphite
_diffrn_radiation_source 'fine-focus sealed tube'
_diffrn_radiation_type MoK\a
_diffrn_radiation_wavelength 0.71073
_diffrn_reflns_av_R_equivalents 0.0553
_diffrn_reflns_av_sigmaI/netI 0.0729
_diffrn_reflns_limit_h_max 9
_diffrn_reflns_limit_h_min -16
_diffrn_reflns_limit_k_max 13
_diffrn_reflns_limit_k_min -13
_diffrn_reflns_limit_l_max 49
_diffrn_reflns_limit_l_min -47
_diffrn_reflns_number 31151
_diffrn_reflns_theta_full 25.00
_diffrn_reflns_theta_max 25.00
_diffrn_reflns_theta_min 2.79
_exptl_absorpt_coefficient_mu 2.330
_exptl_absorpt_correction_T_max 1.00000
_exptl_absorpt_correction_T_min 0.89330
_exptl_absorpt_correction_type multi-scan
_exptl_absorpt_process_details
; 
CrysAlisPro, Oxford Diffraction Ltd., 
Version 1.171.34.44 (release 25-10-2010 CrysAlis171 .NET) 
(compiled Oct 25 2010,18:11:34) 
Empirical absorption correction using spherical harmonics, 
 implemented in SCALE3 ABSPACK scaling algorithm. 
;
_exptl_crystal_colour blue
_exptl_crystal_density_diffrn 1.520
_exptl_crystal_density_method 'not measured'
_exptl_crystal_description block
_exptl_crystal_F_000 3010
_exptl_crystal_size_max 0.30
_exptl_crystal_size_mid 0.25
_exptl_crystal_size_min 0.15
_refine_diff_density_max 1.706
_refine_diff_density_min -1.216
_refine_diff_density_rms 0.132
_refine_ls_extinction_method none
_refine_ls_goodness_of_fit_ref 1.189
_refine_ls_hydrogen_treatment constr
_refine_ls_matrix_type full
_refine_ls_number_parameters 775
_refine_ls_number_reflns 11514
_refine_ls_number_restraints 8
_refine_ls_restrained_S_all 1.191
_refine_ls_R_factor_all 0.0849
_refine_ls_R_factor_gt 0.0650
_refine_ls_shift/su_max 0.000
_refine_ls_shift/su_mean 0.000
_refine_ls_structure_factor_coef Fsqd
_refine_ls_weighting_details 'calc w=1/[\s^2^(Fo^2^)+(0.0271P)^2^+32.6965P] where P=(Fo^2^+2Fc^2^)/3'
_refine_ls_weighting_scheme calc
_refine_ls_wR_factor_gt 0.1197
_refine_ls_wR_factor_ref 0.1264
_reflns_number_gt 9424
_reflns_number_total 11514
_reflns_threshold_expression >2sigma(I)
_cod_data_source_file nchem.1690-s4.cif
_cod_data_source_block 1
_cod_original_sg_symbol_H-M P2(1)/n
_cod_original_formula_sum 'C67.50 H60 B Cl5.50 F4 O2 Os P3 S'
_cod_database_code 1552031

loop_
_symmetry_equiv_pos_as_xyz
'x, y, z'
'-x+1/2, y+1/2, -z+1/2'
'-x, -y, -z'
'x-1/2, -y-1/2, z-1/2'

loop_
_atom_site_label
_atom_site_type_symbol
_atom_site_fract_x
_atom_site_fract_y
_atom_site_fract_z
_atom_site_U_iso_or_equiv
_atom_site_adp_type
_atom_site_occupancy
_atom_site_symmetry_multiplicity
_atom_site_calc_flag
_atom_site_refinement_flags
_atom_site_disorder_assembly
_atom_site_disorder_group
Os1 Os 0.18475(2) 0.49495(3) 0.394557(6) 0.01605(9) Uani 1 1 d . . .
P1 P 0.26580(14) 0.38013(16) 0.43616(4) 0.0157(4) Uani 1 1 d . . .
P2 P 0.08919(14) 0.59512(16) 0.35215(4) 0.0165(4) Uani 1 1 d . . .
P3 P 0.48733(14) 0.54975(17) 0.34640(4) 0.0175(4) Uani 1 1 d . . .
Cl1 Cl 0.19615(14) 0.66909(15) 0.42843(4) 0.0236(4) Uani 1 1 d . . .
S1 S 0.01996(14) 0.42869(16) 0.41581(4) 0.0211(4) Uani 1 1 d . . .
O1 O -0.0464(4) 0.1654(5) 0.38455(14) 0.0343(14) Uani 1 1 d . . .
O2 O 0.0524(4) 0.0927(4) 0.34805(13) 0.0294(13) Uani 1 1 d . . .
C1 C 0.3173(5) 0.5571(6) 0.38163(17) 0.0194(17) Uani 1 1 d . . .
H1A H 0.3424 0.6243 0.3911 0.023 Uiso 1 1 calc R . .
C2 C 0.3704(5) 0.5025(7) 0.35934(16) 0.0184(15) Uani 1 1 d . . .
C3 C 0.3219(5) 0.4034(6) 0.34678(16) 0.0175(16) Uani 1 1 d . . .
H3A H 0.3476 0.3580 0.3310 0.021 Uiso 1 1 calc R . .
C4 C 0.2339(5) 0.3800(6) 0.35984(15) 0.0122(14) Uani 1 1 d . . .
C5 C 0.1783(5) 0.2836(6) 0.35211(17) 0.0185(16) Uani 1 1 d . . .
H5A H 0.1959 0.2307 0.3368 0.022 Uiso 1 1 calc R . .
C6 C 0.0934(5) 0.2713(6) 0.36912(17) 0.0181(16) Uani 1 1 d . . .
C7 C 0.0864(5) 0.3672(6) 0.38921(16) 0.0172(16) Uani 1 1 d . . .
C8 C 0.0238(6) 0.1738(7) 0.36836(19) 0.0245(18) Uani 1 1 d . . .
C9 C -0.0042(7) -0.0126(7) 0.3474(2) 0.040(2) Uani 1 1 d . . .
H9A H 0.0216 -0.0647 0.3321 0.060 Uiso 1 1 calc R . .
H9B H -0.0724 0.0041 0.3414 0.060 Uiso 1 1 calc R . .
H9C H 0.0005 -0.0475 0.3682 0.060 Uiso 1 1 calc R . .
C111 C 0.1530(5) 0.7001(6) 0.32819(17) 0.0178(16) Uani 1 1 d . . .
C112 C 0.1305(6) 0.7146(6) 0.29579(18) 0.0223(17) Uani 1 1 d . . .
H11B H 0.0836 0.6671 0.2853 0.027 Uiso 1 1 calc R . .
C113 C 0.1776(6) 0.7996(6) 0.27896(19) 0.0270(19) Uani 1 1 d . . .
H11E H 0.1625 0.8085 0.2572 0.032 Uiso 1 1 calc R . .
C114 C 0.2464(6) 0.8707(6) 0.29434(19) 0.0276(19) Uani 1 1 d . . .
H11C H 0.2785 0.9269 0.2829 0.033 Uiso 1 1 calc R . .
C115 C 0.2675(6) 0.8588(6) 0.32630(19) 0.0256(18) Uani 1 1 d . . .
H11D H 0.3134 0.9078 0.3367 0.031 Uiso 1 1 calc R . .
C116 C 0.2214(6) 0.7746(6) 0.34351(18) 0.0235(18) Uani 1 1 d . . .
H11A H 0.2362 0.7677 0.3654 0.028 Uiso 1 1 calc R . .
C121 C 0.0351(5) 0.4912(6) 0.32291(17) 0.0198(15) Uani 1 1 d . . .
C122 C -0.0588(6) 0.4445(7) 0.3272(2) 0.0287(19) Uani 1 1 d . . .
H12A H -0.0958 0.4717 0.3436 0.034 Uiso 1 1 calc R . .
C123 C -0.0967(7) 0.3588(7) 0.3074(2) 0.038(2) Uani 1 1 d . . .
H12D H -0.1592 0.3285 0.3104 0.046 Uiso 1 1 calc R . .
C124 C -0.0420(7) 0.3176(7) 0.2830(2) 0.038(2) Uani 1 1 d . . .
H12E H -0.0674 0.2595 0.2695 0.046 Uiso 1 1 calc R . .
C125 C 0.0507(7) 0.3638(7) 0.2787(2) 0.036(2) Uani 1 1 d . . .
H12C H 0.0875 0.3363 0.2623 0.043 Uiso 1 1 calc R . .
C126 C 0.0900(6) 0.4498(6) 0.29844(18) 0.0261(18) Uani 1 1 d . . .
H12B H 0.1526 0.4797 0.2953 0.031 Uiso 1 1 calc R . .
C131 C -0.0204(6) 0.6790(6) 0.36318(18) 0.0221(17) Uani 1 1 d . . .
C132 C -0.0309(6) 0.7179(7) 0.39410(19) 0.0280(19) Uani 1 1 d . . .
H13A H 0.0161 0.6984 0.4103 0.034 Uiso 1 1 calc R . .
C133 C -0.1118(6) 0.7860(7) 0.4008(2) 0.034(2) Uani 1 1 d . . .
H13E H -0.1182 0.8130 0.4214 0.041 Uiso 1 1 calc R . .
C134 C -0.1825(6) 0.8136(7) 0.3770(2) 0.038(2) Uani 1 1 d . . .
H13B H -0.2371 0.8577 0.3818 0.046 Uiso 1 1 calc R . .
C135 C -0.1728(6) 0.7768(7) 0.3468(2) 0.035(2) Uani 1 1 d . . .
H13D H -0.2209 0.7961 0.3309 0.042 Uiso 1 1 calc R . .
C136 C -0.0915(6) 0.7103(6) 0.3392(2) 0.0282(19) Uani 1 1 d . . .
H13C H -0.0846 0.6868 0.3182 0.034 Uiso 1 1 calc R . .
C211 C 0.2518(6) 0.2252(6) 0.42813(18) 0.0237(18) Uani 1 1 d . . .
C212 C 0.1743(6) 0.1655(7) 0.44151(19) 0.0296(19) Uani 1 1 d . . .
H21B H 0.1337 0.2027 0.4554 0.036 Uiso 1 1 calc R . .
C213 C 0.1587(8) 0.0498(7) 0.4337(2) 0.044(2) Uani 1 1 d . . .
H21E H 0.1079 0.0092 0.4427 0.052 Uiso 1 1 calc R . .
C214 C 0.2174(9) -0.0039(9) 0.4132(2) 0.055(3) Uani 1 1 d . . .
H21A H 0.2073 -0.0816 0.4086 0.066 Uiso 1 1 calc R . .
C215 C 0.2917(8) 0.0554(8) 0.3991(2) 0.046(3) Uani 1 1 d . . .
H21C H 0.3308 0.0184 0.3848 0.056 Uiso 1 1 calc R . .
C216 C 0.3077(6) 0.1695(7) 0.40648(18) 0.0271(19) Uani 1 1 d . . .
H21D H 0.3570 0.2098 0.3967 0.033 Uiso 1 1 calc R . .
C221 C 0.2227(5) 0.3916(6) 0.47662(16) 0.0190(16) Uani 1 1 d . . .
C222 C 0.2598(6) 0.3141(7) 0.49981(18) 0.0236(18) Uani 1 1 d . . .
H22D H 0.3056 0.2584 0.4944 0.028 Uiso 1 1 calc R . .
C223 C 0.2294(6) 0.3189(7) 0.53067(17) 0.0287(19) Uani 1 1 d . . .
H22E H 0.2547 0.2665 0.5458 0.034 Uiso 1 1 calc R . .
C224 C 0.1618(6) 0.4008(7) 0.53912(18) 0.0265(19) Uani 1 1 d . . .
H22C H 0.1407 0.4032 0.5598 0.032 Uiso 1 1 calc R . .
C225 C 0.1259(6) 0.4791(6) 0.51665(17) 0.0250(18) Uani 1 1 d . . .
H22A H 0.0816 0.5359 0.5224 0.030 Uiso 1 1 calc R . .
C226 C 0.1554(5) 0.4742(6) 0.48538(17) 0.0209(17) Uani 1 1 d . . .
H22B H 0.1296 0.5267 0.4703 0.025 Uiso 1 1 calc R . .
C231 C 0.3985(6) 0.4059(7) 0.44481(17) 0.0216(17) Uani 1 1 d . . .
C232 C 0.4269(6) 0.5174(7) 0.45345(18) 0.0284(19) Uani 1 1 d . . .
H23A H 0.3797 0.5759 0.4530 0.034 Uiso 1 1 calc R . .
C233 C 0.5242(6) 0.5421(8) 0.4627(2) 0.038(2) Uani 1 1 d . . .
H23D H 0.5421 0.6165 0.4691 0.045 Uiso 1 1 calc R . .
C234 C 0.5948(6) 0.4569(8) 0.4625(2) 0.039(2) Uani 1 1 d . . .
H23C H 0.6608 0.4744 0.4680 0.047 Uiso 1 1 calc R . .
C235 C 0.5685(6) 0.3471(9) 0.4544(2) 0.041(2) Uani 1 1 d . . .
H23E H 0.6167 0.2898 0.4545 0.049 Uiso 1 1 calc R . .
C236 C 0.4700(6) 0.3196(8) 0.4457(2) 0.034(2) Uani 1 1 d . . .
H23B H 0.4524 0.2440 0.4405 0.041 Uiso 1 1 calc R . .
C311 C 0.5859(5) 0.4574(6) 0.36129(18) 0.0219(17) Uani 1 1 d . . .
C312 C 0.6764(6) 0.5032(8) 0.37324(19) 0.0329(19) Uani 1 1 d . . .
H31A H 0.6862 0.5826 0.3739 0.039 Uiso 1 1 calc R . .
C313 C 0.7512(6) 0.4288(9) 0.3840(2) 0.037(2) Uani 1 1 d . . .
H31D H 0.8107 0.4590 0.3927 0.044 Uiso 1 1 calc R . .
C314 C 0.7395(7) 0.3125(9) 0.3822(2) 0.043(2) Uani 1 1 d . . .
H31E H 0.7914 0.2639 0.3890 0.052 Uiso 1 1 calc R . .
C315 C 0.6508(7) 0.2669(8) 0.3703(2) 0.041(2) Uani 1 1 d . . .
H31C H 0.6426 0.1873 0.3692 0.049 Uiso 1 1 calc R . .
C316 C 0.5739(6) 0.3388(7) 0.3600(2) 0.032(2) Uani 1 1 d . . .
H31B H 0.5139 0.3075 0.3521 0.038 Uiso 1 1 calc R . .
C321 C 0.5132(5) 0.6948(6) 0.35987(18) 0.0218(17) Uani 1 1 d . . .
C322 C 0.5265(6) 0.7148(7) 0.39247(19) 0.030(2) Uani 1 1 d . . .
H32C H 0.5231 0.6543 0.4069 0.036 Uiso 1 1 calc R . .
C323 C 0.5450(7) 0.8272(8) 0.4032(2) 0.042(2) Uani 1 1 d . . .
H32D H 0.5549 0.8421 0.4249 0.050 Uiso 1 1 calc R . .
C324 C 0.5485(6) 0.9147(8) 0.3818(3) 0.045(3) Uani 1 1 d . . .
H32E H 0.5584 0.9897 0.3892 0.055 Uiso 1 1 calc R . .
C325 C 0.5379(6) 0.8953(7) 0.3499(2) 0.040(2) Uani 1 1 d . . .
H32B H 0.5421 0.9563 0.3357 0.047 Uiso 1 1 calc R . .
C326 C 0.5208(6) 0.7845(7) 0.3387(2) 0.033(2) Uani 1 1 d . . .
H32A H 0.5144 0.7706 0.3168 0.039 Uiso 1 1 calc R . .
C331 C 0.4778(6) 0.5463(6) 0.30367(19) 0.0239(18) Uani 1 1 d . . .
C332 C 0.3920(6) 0.5886(7) 0.28854(18) 0.0279(19) Uani 1 1 d . . .
H33C H 0.3419 0.6170 0.3007 0.034 Uiso 1 1 calc R . .
C333 C 0.3794(7) 0.5897(7) 0.25574(19) 0.035(2) Uani 1 1 d . . .
H33E H 0.3213 0.6182 0.2456 0.042 Uiso 1 1 calc R . .
C334 C 0.4549(7) 0.5474(8) 0.2381(2) 0.039(2) Uani 1 1 d . . .
H33D H 0.4474 0.5474 0.2159 0.047 Uiso 1 1 calc R . .
C335 C 0.5407(7) 0.5056(9) 0.2531(2) 0.045(2) Uani 1 1 d . . .
H33B H 0.5912 0.4786 0.2409 0.054 Uiso 1 1 calc R . .
C336 C 0.5532(6) 0.5030(8) 0.28628(19) 0.0351(19) Uani 1 1 d . . .
H33A H 0.6106 0.4729 0.2964 0.042 Uiso 1 1 calc R . .
B1 B 0.0983(7) 0.6444(8) 0.1976(2) 0.029(2) Uani 1 1 d . . .
F1 F 0.0787(4) 0.6281(4) 0.16513(11) 0.0450(14) Uani 1 1 d . . .
F2 F 0.0644(4) 0.5514(4) 0.21400(13) 0.0515(15) Uani 1 1 d . . .
F3 F 0.0511(4) 0.7451(4) 0.20655(12) 0.0422(13) Uani 1 1 d . . .
F4 F 0.1993(4) 0.6582(5) 0.20349(12) 0.0476(14) Uani 1 1 d . . .
C1S C 0.1423(13) -0.163(2) 0.5122(5) 0.196(11) Uani 1 1 d D . .
H1SA H 0.1797 -0.2325 0.5171 0.235 Uiso 1 1 calc R . .
H1SB H 0.1764 -0.1201 0.4962 0.235 Uiso 1 1 calc R . .
C2S C 0.1377(14) -0.092(2) 0.5411(5) 0.167(9) Uani 1 1 d D . .
H2SA H 0.1059 -0.1369 0.5572 0.200 Uiso 1 1 calc R . .
H2SB H 0.0964 -0.0254 0.5362 0.200 Uiso 1 1 calc R . .
Cl1A Cl 0.0248(2) -0.1985(3) 0.49712(8) 0.0797(10) Uani 1 1 d . . .
Cl2A Cl 0.2558(3) -0.0442(3) 0.55749(10) 0.1033(13) Uani 1 1 d . . .
C3S C 0.1670(8) 0.4716(10) 0.7725(3) 0.069(4) Uani 1 1 d . . .
H3SA H 0.1115 0.5177 0.7788 0.082 Uiso 1 1 calc R . .
H3SB H 0.2055 0.5182 0.7586 0.082 Uiso 1 1 calc R . .
C4S C 0.1293(7) 0.3707(11) 0.7550(3) 0.066(3) Uani 1 1 d . . .
H4SA H 0.0836 0.3957 0.7376 0.079 Uiso 1 1 calc R . .
H4SB H 0.0927 0.3228 0.7691 0.079 Uiso 1 1 calc R . .
Cl3A Cl 0.2418(2) 0.4349(3) 0.80682(7) 0.0697(9) Uani 1 1 d . . .
Cl4A Cl 0.2266(2) 0.2856(3) 0.73882(8) 0.0791(10) Uani 1 1 d . . .
C5S C 0.5470(15) 0.011(3) 0.5120(6) 0.104(9) Uani 0.50 1 d PDU . .
H5SA H 0.6023 -0.0297 0.5033 0.125 Uiso 0.50 1 calc PR . .
H5SB H 0.5337 -0.0281 0.5318 0.125 Uiso 0.50 1 calc PR . .
Cl5S Cl 0.5879(8) 0.1451(6) 0.52195(18) 0.127(4) Uani 0.50 1 d P . .

loop_
_atom_site_aniso_label
_atom_site_aniso_U_11
_atom_site_aniso_U_22
_atom_site_aniso_U_33
_atom_site_aniso_U_23
_atom_site_aniso_U_13
_atom_site_aniso_U_12
Os1 0.01227(15) 0.01672(15) 0.01949(15) 0.00030(13) 0.00359(10) 0.00188(14)
P1 0.0141(10) 0.0184(10) 0.0149(9) 0.0002(7) 0.0046(7) 0.0019(8)
P2 0.0142(10) 0.0161(10) 0.0194(10) 0.0018(8) 0.0022(8) 0.0011(8)
P3 0.0112(10) 0.0224(10) 0.0189(10) 0.0016(8) 0.0026(8) -0.0017(8)
Cl1 0.0234(11) 0.0223(10) 0.0257(10) -0.0036(8) 0.0060(8) 0.0003(8)
S1 0.0131(10) 0.0273(11) 0.0233(10) 0.0005(8) 0.0058(8) 0.0012(8)
O1 0.022(3) 0.032(3) 0.050(4) 0.004(3) 0.011(3) -0.003(3)
O2 0.031(3) 0.023(3) 0.035(3) -0.004(2) 0.006(3) -0.009(3)
C1 0.017(4) 0.018(4) 0.022(4) 0.012(3) -0.007(3) -0.003(3)
C2 0.012(4) 0.023(4) 0.020(4) 0.003(3) 0.003(3) 0.007(4)
C3 0.019(4) 0.017(4) 0.017(4) -0.001(3) 0.003(3) 0.005(3)
C4 0.008(4) 0.017(4) 0.012(3) 0.004(3) 0.003(3) 0.002(3)
C5 0.014(4) 0.015(4) 0.027(4) 0.004(3) 0.006(3) 0.004(3)
C6 0.015(4) 0.013(4) 0.026(4) 0.002(3) -0.002(3) 0.002(3)
C7 0.008(4) 0.023(4) 0.021(4) 0.010(3) 0.006(3) -0.001(3)
C8 0.017(4) 0.023(4) 0.033(5) 0.003(4) 0.002(4) 0.000(3)
C9 0.048(6) 0.021(5) 0.051(6) -0.005(4) 0.004(4) -0.017(4)
C111 0.011(4) 0.018(4) 0.025(4) 0.000(3) 0.000(3) 0.004(3)
C112 0.019(4) 0.018(4) 0.029(4) 0.003(3) -0.003(3) -0.005(3)
C113 0.036(5) 0.020(4) 0.025(4) 0.004(3) 0.002(4) -0.005(4)
C114 0.025(5) 0.019(4) 0.039(5) 0.012(4) 0.006(4) -0.005(4)
C115 0.020(4) 0.023(4) 0.034(5) 0.000(3) 0.001(3) -0.006(3)
C116 0.028(5) 0.020(4) 0.023(4) 0.004(3) -0.001(3) 0.003(3)
C121 0.016(4) 0.016(4) 0.027(4) 0.002(3) -0.006(3) 0.001(3)
C122 0.022(5) 0.028(4) 0.036(5) 0.009(4) -0.005(4) -0.003(4)
C123 0.027(5) 0.028(5) 0.059(6) 0.009(4) -0.013(5) -0.011(4)
C124 0.041(6) 0.023(5) 0.049(6) -0.008(4) -0.014(5) -0.002(4)
C125 0.042(6) 0.033(5) 0.033(5) -0.007(4) -0.004(4) 0.008(4)
C126 0.028(5) 0.019(4) 0.031(5) 0.008(3) 0.000(4) -0.001(3)
C131 0.017(4) 0.024(4) 0.025(4) 0.004(3) 0.001(3) 0.004(3)
C132 0.029(5) 0.027(5) 0.029(5) 0.012(4) 0.007(4) 0.010(4)
C133 0.039(6) 0.026(5) 0.039(5) 0.013(4) 0.021(4) 0.012(4)
C134 0.021(5) 0.030(5) 0.065(7) 0.013(5) 0.018(4) 0.014(4)
C135 0.017(5) 0.027(5) 0.060(6) 0.008(4) -0.003(4) 0.008(4)
C136 0.023(5) 0.024(4) 0.038(5) 0.003(4) 0.004(4) 0.002(4)
C211 0.029(5) 0.013(4) 0.029(4) -0.001(3) 0.001(4) 0.010(3)
C212 0.028(5) 0.033(5) 0.028(5) 0.001(4) 0.002(4) 0.003(4)
C213 0.056(7) 0.027(5) 0.047(6) -0.001(4) 0.001(5) -0.010(5)
C214 0.085(8) 0.026(5) 0.053(6) -0.012(5) 0.002(6) 0.005(6)
C215 0.065(8) 0.040(6) 0.034(5) -0.002(4) 0.004(5) 0.022(5)
C216 0.026(5) 0.025(5) 0.029(5) -0.002(4) -0.003(4) 0.004(4)
C221 0.013(4) 0.027(4) 0.017(4) 0.004(3) 0.003(3) -0.002(3)
C222 0.016(4) 0.028(4) 0.027(4) 0.001(3) 0.004(3) 0.005(3)
C223 0.030(5) 0.043(5) 0.013(4) 0.010(3) 0.000(3) 0.002(4)
C224 0.022(5) 0.042(5) 0.016(4) -0.003(3) 0.003(3) 0.000(4)
C225 0.027(4) 0.024(5) 0.025(4) -0.003(3) 0.009(3) 0.002(3)
C226 0.017(4) 0.023(5) 0.022(4) 0.004(3) 0.003(3) -0.007(3)
C231 0.016(4) 0.032(5) 0.017(4) 0.008(3) 0.003(3) 0.000(3)
C232 0.018(4) 0.033(5) 0.033(4) 0.012(4) -0.005(3) 0.000(4)
C233 0.028(5) 0.042(5) 0.042(5) 0.012(4) -0.013(4) -0.009(4)
C234 0.014(5) 0.057(6) 0.046(6) 0.009(4) -0.010(4) -0.003(4)
C235 0.015(5) 0.058(7) 0.048(6) 0.007(5) -0.003(4) 0.013(4)
C236 0.018(5) 0.040(5) 0.043(5) -0.002(4) 0.000(4) 0.005(4)
C311 0.011(4) 0.030(4) 0.025(4) 0.001(3) 0.003(3) 0.000(3)
C312 0.020(4) 0.039(5) 0.040(5) -0.007(4) 0.004(3) -0.003(4)
C313 0.010(4) 0.063(7) 0.037(5) -0.007(4) -0.007(4) 0.005(4)
C314 0.029(6) 0.060(7) 0.040(6) 0.005(5) 0.003(4) 0.023(5)
C315 0.034(6) 0.035(5) 0.054(6) 0.006(4) -0.001(5) 0.011(4)
C316 0.016(5) 0.029(5) 0.050(6) -0.002(4) -0.003(4) 0.005(4)
C321 0.009(4) 0.021(4) 0.036(5) -0.001(3) 0.002(3) -0.001(3)
C322 0.026(5) 0.032(5) 0.033(5) -0.001(4) 0.010(4) -0.013(4)
C323 0.035(6) 0.044(6) 0.047(6) -0.018(5) 0.010(4) -0.004(5)
C324 0.022(5) 0.028(5) 0.086(8) -0.020(5) 0.007(5) -0.003(4)
C325 0.021(5) 0.024(5) 0.073(7) 0.008(5) -0.004(5) -0.006(4)
C326 0.022(5) 0.037(5) 0.039(5) 0.007(4) -0.001(4) -0.005(4)
C331 0.016(4) 0.024(4) 0.032(5) 0.003(3) 0.001(3) -0.008(3)
C332 0.024(5) 0.035(5) 0.025(4) 0.002(3) 0.002(3) -0.003(4)
C333 0.037(6) 0.040(5) 0.027(5) 0.005(4) -0.006(4) -0.013(4)
C334 0.052(7) 0.047(6) 0.019(4) -0.002(4) 0.001(4) -0.019(5)
C335 0.044(6) 0.062(6) 0.032(5) -0.007(5) 0.021(4) -0.009(6)
C336 0.026(5) 0.046(5) 0.034(5) 0.004(4) 0.006(4) 0.005(5)
B1 0.030(6) 0.021(5) 0.035(6) 0.013(4) 0.002(4) 0.004(4)
F1 0.057(4) 0.043(3) 0.034(3) -0.006(2) -0.001(3) -0.003(3)
F2 0.044(3) 0.042(3) 0.071(4) 0.027(3) 0.024(3) 0.007(3)
F3 0.049(3) 0.038(3) 0.041(3) 0.000(2) 0.011(2) 0.010(3)
F4 0.025(3) 0.065(4) 0.052(3) 0.020(3) -0.001(2) -0.004(3)
C1S 0.071(14) 0.29(3) 0.23(3) -0.08(2) -0.010(16) -0.054(16)
C2S 0.098(15) 0.27(3) 0.127(17) -0.068(18) -0.004(13) 0.022(17)
Cl1A 0.053(2) 0.106(3) 0.081(2) -0.0070(19) 0.0112(17) -0.0135(17)
Cl2A 0.087(3) 0.097(3) 0.121(3) -0.026(2) -0.031(2) 0.010(2)
C3S 0.050(7) 0.077(9) 0.082(9) 0.018(7) 0.027(6) 0.015(6)
C4S 0.026(6) 0.111(10) 0.058(7) -0.019(7) -0.003(5) 0.012(6)
Cl3A 0.061(2) 0.084(2) 0.0624(19) -0.0182(16) -0.0092(15) 0.0013(16)
Cl4A 0.0464(18) 0.119(3) 0.070(2) -0.0344(18) -0.0116(15) 0.0253(18)
C5S 0.114(13) 0.102(12) 0.101(12) 0.009(9) 0.049(9) 0.011(9)
Cl5S 0.233(11) 0.073(5) 0.089(5) 0.042(4) 0.112(6) 0.064(6)

loop_
_atom_type_symbol
_atom_type_description
_atom_type_scat_dispersion_real
_atom_type_scat_dispersion_imag
_atom_type_scat_source
C C 0.0033 0.0016 'International Tables Vol C Tables 4.2.6.8 and 6.1.1.4'
H H 0.0000 0.0000 'International Tables Vol C Tables 4.2.6.8 and 6.1.1.4'
O O 0.0106 0.0060 'International Tables Vol C Tables 4.2.6.8 and 6.1.1.4'
P P 0.1023 0.0942 'International Tables Vol C Tables 4.2.6.8 and 6.1.1.4'
S S 0.1246 0.1234 'International Tables Vol C Tables 4.2.6.8 and 6.1.1.4'
Cl Cl 0.1484 0.1585 'International Tables Vol C Tables 4.2.6.8 and 6.1.1.4'
Os Os -1.2165 7.6030 'International Tables Vol C Tables 4.2.6.8 and 6.1.1.4'
B B 0.0013 0.0007 'International Tables Vol C Tables 4.2.6.8 and 6.1.1.4'
F F 0.0171 0.0103 'International Tables Vol C Tables 4.2.6.8 and 6.1.1.4'

loop_
_geom_angle_atom_site_label_1
_geom_angle_atom_site_label_2
_geom_angle_atom_site_label_3
_geom_angle
_geom_angle_site_symmetry_1
_geom_angle_site_symmetry_3
C7 Os1 C1 145.6(3) . .
C7 Os1 C4 71.8(3) . .
C1 Os1 C4 73.8(3) . .
C7 Os1 P1 86.7(2) . .
C1 Os1 P1 91.15(18) . .
C4 Os1 P1 90.19(17) . .
C7 Os1 P2 87.2(2) . .
C1 Os1 P2 94.16(18) . .
C4 Os1 P2 88.36(18) . .
P1 Os1 P2 173.87(7) . .
C7 Os1 Cl1 133.7(2) . .
C1 Os1 Cl1 80.7(2) . .
C4 Os1 Cl1 154.48(19) . .
P1 Os1 Cl1 91.41(6) . .
P2 Os1 Cl1 92.47(6) . .
C7 Os1 S1 39.7(2) . .
C1 Os1 S1 174.4(2) . .
C4 Os1 S1 111.49(19) . .
P1 Os1 S1 87.05(6) . .
P2 Os1 S1 87.94(6) . .
Cl1 Os1 S1 94.03(6) . .
C231 P1 C221 99.5(3) . .
C231 P1 C211 106.5(4) . .
C221 P1 C211 101.9(4) . .
C231 P1 Os1 116.8(2) . .
C221 P1 Os1 118.5(2) . .
C211 P1 Os1 111.8(2) . .
C111 P2 C121 104.5(3) . .
C111 P2 C131 101.4(3) . .
C121 P2 C131 102.7(3) . .
C111 P2 Os1 118.3(2) . .
C121 P2 Os1 110.4(2) . .
C131 P2 Os1 117.7(2) . .
C2 P3 C331 106.6(3) . .
C2 P3 C311 111.3(3) . .
C331 P3 C311 110.1(4) . .
C2 P3 C321 110.5(4) . .
C331 P3 C321 109.6(4) . .
C311 P3 C321 108.8(3) . .
C7 S1 Os1 51.0(2) . .
C8 O2 C9 115.7(6) . .
C2 C1 Os1 121.6(6) . .
C1 C2 C3 112.5(7) . .
C1 C2 P3 125.1(6) . .
C3 C2 P3 122.4(5) . .
C4 C3 C2 114.1(6) . .
C3 C4 C5 122.9(7) . .
C3 C4 Os1 117.9(5) . .
C5 C4 Os1 119.1(5) . .
C4 C5 C6 114.6(7) . .
C5 C6 C7 108.4(6) . .
C5 C6 C8 127.8(7) . .
C7 C6 C8 123.8(7) . .
C6 C7 S1 144.6(6) . .
C6 C7 Os1 126.0(5) . .
S1 C7 Os1 89.3(3) . .
O1 C8 O2 124.6(7) . .
O1 C8 C6 125.1(7) . .
O2 C8 C6 110.2(7) . .
C112 C111 C116 118.6(7) . .
C112 C111 P2 122.5(5) . .
C116 C111 P2 118.7(6) . .
C111 C112 C113 120.3(7) . .
C114 C113 C112 120.3(7) . .
C115 C114 C113 119.8(7) . .
C114 C115 C116 120.8(7) . .
C115 C116 C111 120.2(7) . .
C126 C121 C122 119.4(7) . .
C126 C121 P2 120.7(6) . .
C122 C121 P2 119.6(6) . .
C123 C122 C121 120.5(9) . .
C122 C123 C124 120.2(9) . .
C125 C124 C123 119.2(8) . .
C126 C125 C124 121.4(9) . .
C125 C126 C121 119.3(8) . .
C132 C131 C136 119.0(7) . .
C132 C131 P2 122.1(6) . .
C136 C131 P2 118.7(6) . .
C133 C132 C131 119.9(7) . .
C134 C133 C132 120.4(8) . .
C135 C134 C133 120.4(8) . .
C134 C135 C136 120.7(8) . .
C135 C136 C131 119.7(8) . .
C216 C211 C212 119.0(7) . .
C216 C211 P1 121.8(6) . .
C212 C211 P1 118.8(6) . .
C213 C212 C211 119.2(8) . .
C214 C213 C212 120.3(10) . .
C213 C214 C215 120.7(9) . .
C216 C215 C214 119.6(9) . .
C215 C216 C211 121.0(9) . .
C226 C221 C222 118.3(7) . .
C226 C221 P1 123.1(5) . .
C222 C221 P1 118.6(6) . .
C223 C222 C221 120.8(7) . .
C224 C223 C222 120.5(7) . .
C225 C224 C223 119.3(7) . .
C224 C225 C226 120.6(7) . .
C221 C226 C225 120.4(7) . .
C236 C231 C232 118.9(7) . .
C236 C231 P1 123.9(6) . .
C232 C231 P1 117.0(6) . .
C233 C232 C231 120.7(8) . .
C234 C233 C232 119.9(8) . .
C235 C234 C233 120.3(8) . .
C234 C235 C236 120.7(8) . .
C231 C236 C235 119.5(8) . .
C316 C311 C312 119.3(7) . .
C316 C311 P3 119.8(6) . .
C312 C311 P3 120.9(6) . .
C313 C312 C311 119.1(8) . .
C314 C313 C312 121.3(8) . .
C313 C314 C315 119.9(8) . .
C314 C315 C316 120.3(9) . .
C315 C316 C311 120.1(8) . .
C326 C321 C322 120.1(7) . .
C326 C321 P3 121.5(6) . .
C322 C321 P3 118.4(6) . .
C321 C322 C323 118.8(8) . .
C324 C323 C322 119.9(9) . .
C323 C324 C325 121.5(9) . .
C324 C325 C326 119.7(9) . .
C321 C326 C325 119.9(8) . .
C332 C331 C336 120.8(8) . .
C332 C331 P3 117.5(6) . .
C336 C331 P3 121.7(6) . .
C333 C332 C331 121.0(8) . .
C332 C333 C334 118.7(8) . .
C335 C334 C333 120.6(8) . .
C334 C335 C336 120.8(8) . .
C331 C336 C335 118.1(8) . .
F2 B1 F4 110.8(7) . .
F2 B1 F1 109.7(7) . .
F4 B1 F1 108.8(8) . .
F2 B1 F3 110.5(8) . .
F4 B1 F3 108.6(7) . .
F1 B1 F3 108.5(7) . .
C2S C1S Cl1A 110.7(14) . .
C1S C2S Cl2A 114.2(13) . .
C4S C3S Cl3A 112.7(8) . .
C3S C4S Cl4A 112.8(8) . .
C5S C5S Cl5S 122(3) 3_656 .

loop_
_geom_bond_atom_site_label_1
_geom_bond_atom_site_label_2
_geom_bond_distance
_geom_bond_site_symmetry_2
Os1 C7 1.993(7) .
Os1 C1 2.032(7) .
Os1 C4 2.111(7) .
Os1 P1 2.4059(18) .
Os1 P2 2.4302(18) .
Os1 Cl1 2.4683(18) .
Os1 S1 2.5635(19) .
P1 C231 1.832(8) .
P1 C221 1.832(7) .
P1 C211 1.835(7) .
P2 C111 1.826(7) .
P2 C121 1.840(7) .
P2 C131 1.852(8) .
P3 C2 1.786(7) .
P3 C331 1.791(8) .
P3 C311 1.792(7) .
P3 C321 1.802(7) .
S1 C7 1.636(7) .
O1 C8 1.202(9) .
O2 C8 1.342(9) .
O2 C9 1.439(9) .
C1 C2 1.367(10) .
C2 C3 1.408(10) .
C3 C4 1.365(10) .
C4 C5 1.374(10) .
C5 C6 1.393(10) .
C6 C7 1.401(10) .
C6 C8 1.470(10) .
C111 C112 1.386(10) .
C111 C116 1.394(10) .
C112 C113 1.389(10) .
C113 C114 1.374(11) .
C114 C115 1.362(11) .
C115 C116 1.383(10) .
C121 C126 1.387(11) .
C121 C122 1.399(10) .
C122 C123 1.375(11) .
C123 C124 1.384(13) .
C124 C125 1.383(13) .
C125 C126 1.381(11) .
C131 C132 1.389(11) .
C131 C136 1.398(10) .
C132 C133 1.388(11) .
C133 C134 1.376(12) .
C134 C135 1.352(12) .
C135 C136 1.394(11) .
C211 C216 1.376(11) .
C211 C212 1.399(11) .
C212 C213 1.393(11) .
C213 C214 1.355(14) .
C214 C215 1.378(14) .
C215 C216 1.371(12) .
C221 C226 1.385(10) .
C221 C222 1.396(10) .
C222 C223 1.383(10) .
C223 C224 1.378(11) .
C224 C225 1.376(10) .
C225 C226 1.395(10) .
C231 C236 1.389(11) .
C231 C232 1.390(11) .
C232 C233 1.378(11) .
C233 C234 1.372(12) .
C234 C235 1.360(12) .
C235 C236 1.395(12) .
C311 C316 1.386(11) .
C311 C312 1.397(10) .
C312 C313 1.384(11) .
C313 C314 1.359(13) .
C314 C315 1.375(13) .
C315 C316 1.381(11) .
C321 C326 1.375(11) .
C321 C322 1.389(11) .
C322 C323 1.396(11) .
C323 C324 1.355(13) .
C324 C325 1.357(13) .
C325 C326 1.383(12) .
C331 C332 1.377(11) .
C331 C336 1.381(11) .
C332 C333 1.377(11) .
C333 C334 1.384(13) .
C334 C335 1.373(13) .
C335 C336 1.394(11) .
B1 F2 1.374(10) .
B1 F4 1.379(11) .
B1 F1 1.384(10) .
B1 F3 1.392(10) .
C1S C2S 1.467(10) .
C1S Cl1A 1.723(16) .
C2S Cl2A 1.788(18) .
C3S C4S 1.457(15) .
C3S Cl3A 1.761(12) .
C4S Cl4A 1.807(11) .
C5S C5S 1.594(19) 3_656
C5S Cl5S 1.70(3) .
